data_7218188
loop_
_publ_author_name
'Cao, Tingting'
'Peng, Yanqiang'
'Liu, Ting'
'Wang, Suna'
'Dou, Jianmin'
'Li, Yunwu'
'Zhou, Changhui'
'Li, Dacheng'
'Bai, Junfeng'

_publ_section_title
;
 Assembly of a series of d10coordination polymers of pamoic acid through a
 mixed-ligand synthetic strategy: syntheses, structures and fluorescence
 properties
;
_journal_issue 46
_journal_name_full CrystEngComm
_journal_page_first 10658
_journal_paper_doi 10.1039/C4CE01356E
_journal_volume 16
_journal_year 2014
_chemical_formula_sum 'C72 H70 Cd N4 O18'
_chemical_formula_weight 1391.72
_chemical_name_systematic
; 
 ? 
;
_space_group_IT_number 60
_symmetry_cell_setting orthorhombic
_symmetry_space_group_name_Hall '-P 2n 2ab'
_symmetry_space_group_name_H-M 'P b c n'
_atom_sites_solution_hydrogens geom
_atom_sites_solution_primary direct
_atom_sites_solution_secondary difmap
_audit_creation_method SHELXL-97
_cell_angle_alpha 90.00
_cell_angle_beta 90.00
_cell_angle_gamma 90.00
_cell_formula_units_Z 4
_cell_length_a 23.362(2)
_cell_length_b 18.6642(16)
_cell_length_c 14.8125(13)
_cell_measurement_reflns_used 1801
_cell_measurement_temperature 298(2)
_cell_measurement_theta_max 19.754
_cell_measurement_theta_min 2.584
_cell_volume 6458.7(10)
_computing_cell_refinement SMART
_computing_data_collection 'SMART (Sheldrick, 1990)'
_computing_data_reduction 'SAINT (Sheldrick, 1990)'
_computing_molecular_graphics SHELXTL
_computing_publication_material SHELXTL
_computing_structure_refinement 'SHELXL-97 (Sheldrick, 1997)'
_computing_structure_solution 'SHELXS-97 (Sheldrick, 1990)'
_diffrn_ambient_temperature 298(2)
_diffrn_measured_fraction_theta_full 0.999
_diffrn_measured_fraction_theta_max 0.999
_diffrn_measurement_device_type 'Bruker Smart Apex CCD'
_diffrn_measurement_method 'phi and omega scans'
_diffrn_radiation_monochromator graphite
_diffrn_radiation_source 'fine-focus sealed tube'
_diffrn_radiation_type MoK\a
_diffrn_radiation_wavelength 0.71073
_diffrn_reflns_av_R_equivalents 0.1584
_diffrn_reflns_av_sigmaI/netI 0.1431
_diffrn_reflns_limit_h_max 27
_diffrn_reflns_limit_h_min -25
_diffrn_reflns_limit_k_max 22
_diffrn_reflns_limit_k_min -16
_diffrn_reflns_limit_l_max 17
_diffrn_reflns_limit_l_min -17
_diffrn_reflns_number 25775
_diffrn_reflns_theta_full 25.02
_diffrn_reflns_theta_max 25.02
_diffrn_reflns_theta_min 2.47
_exptl_absorpt_coefficient_mu 0.416
_exptl_absorpt_correction_T_max 0.9441
_exptl_absorpt_correction_T_min 0.8414
_exptl_absorpt_correction_type multi-scan
_exptl_absorpt_process_details sadabs
_exptl_crystal_colour brown
_exptl_crystal_density_diffrn 1.431
_exptl_crystal_density_method 'not measured'
_exptl_crystal_description block
_exptl_crystal_F_000 2888
_exptl_crystal_size_max 0.43
_exptl_crystal_size_mid 0.30
_exptl_crystal_size_min 0.14
_refine_diff_density_max 1.023
_refine_diff_density_min -0.838
_refine_diff_density_rms 0.094
_refine_ls_extinction_method none
_refine_ls_goodness_of_fit_ref 0.847
_refine_ls_hydrogen_treatment constr
_refine_ls_matrix_type full
_refine_ls_number_parameters 448
_refine_ls_number_reflns 5702
_refine_ls_number_restraints 26
_refine_ls_restrained_S_all 0.862
_refine_ls_R_factor_all 0.1613
_refine_ls_R_factor_gt 0.0659
_refine_ls_shift/su_max 0.000
_refine_ls_shift/su_mean 0.000
_refine_ls_structure_factor_coef Fsqd
_refine_ls_weighting_details 'calc w=1/[\s^2^(Fo^2^)+(0.0839P)^2^+0.0000P] where P=(Fo^2^+2Fc^2^)/3'
_refine_ls_weighting_scheme calc
_refine_ls_wR_factor_gt 0.1488
_refine_ls_wR_factor_ref 0.1852
_reflns_number_gt 2301
_reflns_number_total 5702
_reflns_threshold_expression >2sigma(I)
_cod_data_source_file c4ce01356e2.cif
_cod_data_source_block 1004652
_cod_depositor_comments
;
The following automatic conversions were performed:

'_symmetry_cell_setting' value 'Orthorhombic' changed to
'orthorhombic' according to
/usr/data/users/saulius/crontab/automatic-downloads/rss-feeds/RSC/lib/dictionaries/cif_core.dic
dictionary named 'cif_core.dic' version 2.4.2 from 2011-04-26.

Automatic conversion script
Id: cif_fix_values 2827 2014-09-09 07:05:25Z andrius 

 Adding full bibliography for 7218186--7218193.cif.
;
_cod_original_cell_volume 6458.9(10)
_cod_original_sg_symbol_H-M 'Pbcn '
_cod_database_code 7218188

loop_
_symmetry_equiv_pos_as_xyz
'x, y, z'
'-x+1/2, -y+1/2, z+1/2'
'-x, y, -z+1/2'
'x+1/2, -y+1/2, -z'
'-x, -y, -z'
'x-1/2, y-1/2, -z-1/2'
'x, -y, z-1/2'
'-x-1/2, y-1/2, z'

loop_
_atom_site_label
_atom_site_type_symbol
_atom_site_fract_x
_atom_site_fract_y
_atom_site_fract_z
_atom_site_U_iso_or_equiv
_atom_site_adp_type
_atom_site_occupancy
_atom_site_symmetry_multiplicity
_atom_site_calc_flag
_atom_site_refinement_flags
_atom_site_disorder_assembly
_atom_site_disorder_group
Cd1 Cd 0.0000 0.80175(4) 0.2500 0.0556(3) Uani 1 2 d S . .
N1 N 0.0262(2) 0.8860(3) 0.1399(5) 0.0567(16) Uani 1 1 d . . .
N2 N 0.3810(3) 0.9543(4) -0.0757(4) 0.077(2) Uani 1 1 d . A .
H2 H 0.4164 0.9482 -0.0898 0.092 Uiso 1 1 calc R . .
O1 O 0.09787(18) 0.8064(2) 0.2733(3) 0.0649(15) Uani 1 1 d . . .
O2 O 0.10118(19) 0.7699(3) 0.4172(4) 0.0741(15) Uani 1 1 d . . .
O3 O 0.18643(18) 0.8457(2) 0.1917(3) 0.0623(13) Uani 1 1 d . . .
H3 H 0.1525 0.8365 0.2003 0.093 Uiso 1 1 calc R . .
O4 O 0.50950(18) 1.0720(3) 0.1316(4) 0.0786(16) Uani 1 1 d . . .
O5 O 0.50939(19) 0.9539(3) 0.1204(4) 0.094(2) Uani 1 1 d . . .
O6 O 0.42180(18) 0.8817(2) 0.1456(3) 0.0760(16) Uani 1 1 d . . .
H6 H 0.4554 0.8912 0.1345 0.114 Uiso 1 1 calc R . .
O7 O -0.00136(18) 0.7151(2) 0.3619(3) 0.0712(14) Uani 1 1 d . . .
H7A H 0.0154 0.6776 0.3429 0.107 Uiso 1 1 d R . .
H7B H 0.0161 0.7310 0.4081 0.107 Uiso 1 1 d R . .
O8 O 0.0821(4) 0.7771(4) 0.6105(6) 0.203(4) Uani 1 1 d D . .
H8C H 0.0804 0.7332 0.6257 0.244 Uiso 1 1 d R . .
H8D H 0.0876 0.7792 0.5539 0.244 Uiso 1 1 d R . .
O9 O 0.0591(2) 0.8716(7) 0.7534(5) 0.300(7) Uani 1 1 d DU . .
H9C H 0.0360 0.8533 0.7913 0.360 Uiso 1 1 d RD . .
H9D H 0.0690 0.8442 0.7103 0.360 Uiso 1 1 d RD . .
C1 C 0.1242(3) 0.7928(3) 0.3460(6) 0.0503(18) Uani 1 1 d . . .
C2 C 0.2761(3) 0.8391(3) 0.2652(5) 0.0456(18) Uani 1 1 d . . .
C3 C 0.2173(3) 0.8281(3) 0.2667(5) 0.0449(18) Uani 1 1 d . . .
C4 C 0.1886(3) 0.8012(3) 0.3444(5) 0.0468(16) Uani 1 1 d . . .
C5 C 0.2199(3) 0.7829(3) 0.4193(5) 0.0535(19) Uani 1 1 d . . .
H5 H 0.2012 0.7669 0.4710 0.064 Uiso 1 1 calc R . .
C6 C 0.2796(3) 0.7882(3) 0.4186(5) 0.0554(19) Uani 1 1 d . . .
C7 C 0.3080(3) 0.8153(3) 0.3422(5) 0.0536(19) Uani 1 1 d . . .
C8 C 0.3684(3) 0.8183(3) 0.3445(6) 0.073(2) Uani 1 1 d . . .
H8 H 0.3884 0.8349 0.2945 0.087 Uiso 1 1 calc R . .
C9 C 0.3977(3) 0.7969(4) 0.4197(7) 0.086(3) Uani 1 1 d . . .
H9 H 0.4374 0.8003 0.4201 0.103 Uiso 1 1 calc R . .
C10 C 0.3704(4) 0.7705(5) 0.4947(7) 0.094(3) Uani 1 1 d . . .
H10 H 0.3916 0.7558 0.5444 0.113 Uiso 1 1 calc R . .
C11 C 0.3116(4) 0.7656(4) 0.4965(6) 0.077(2) Uani 1 1 d . . .
H11 H 0.2929 0.7481 0.5473 0.093 Uiso 1 1 calc R . .
C12 C 0.3039(3) 0.8669(3) 0.1810(5) 0.0524(18) Uani 1 1 d . . .
H12A H 0.2746 0.8702 0.1347 0.063 Uiso 1 1 calc R . .
H12B H 0.3314 0.8313 0.1610 0.063 Uiso 1 1 calc R . .
C13 C 0.4854(3) 1.0129(5) 0.1363(6) 0.069(2) Uani 1 1 d . . .
C14 C 0.3344(3) 0.9388(3) 0.1855(5) 0.0532(18) Uani 1 1 d . . .
C15 C 0.3929(3) 0.9436(4) 0.1657(5) 0.0560(19) Uani 1 1 d . . .
C16 C 0.4222(3) 1.0102(4) 0.1612(5) 0.0564(19) Uani 1 1 d . . .
C17 C 0.3933(3) 1.0705(4) 0.1764(5) 0.065(2) Uani 1 1 d . . .
H17 H 0.4127 1.1140 0.1743 0.078 Uiso 1 1 calc R . .
C18 C 0.3340(3) 1.0705(4) 0.1958(5) 0.0565(19) Uani 1 1 d . . .
C19 C 0.3047(3) 1.0039(4) 0.1991(5) 0.0519(18) Uani 1 1 d . . .
C20 C 0.2444(3) 1.0074(4) 0.2138(5) 0.062(2) Uani 1 1 d . . .
H20 H 0.2234 0.9651 0.2158 0.074 Uiso 1 1 calc R . .
C21 C 0.2168(3) 1.0710(4) 0.2249(5) 0.071(2) Uani 1 1 d . . .
H21 H 0.1776 1.0711 0.2357 0.085 Uiso 1 1 calc R . .
C22 C 0.2460(3) 1.1363(4) 0.2205(5) 0.076(3) Uani 1 1 d . . .
H22 H 0.2260 1.1791 0.2273 0.092 Uiso 1 1 calc R . .
C23 C 0.3037(3) 1.1375(4) 0.2064(5) 0.074(2) Uani 1 1 d . . .
H23 H 0.3233 1.1808 0.2035 0.088 Uiso 1 1 calc R . .
C24 C 0.0533(3) 0.9455(5) 0.1649(6) 0.075(2) Uani 1 1 d . . .
H24 H 0.0549 0.9565 0.2260 0.089 Uiso 1 1 calc R . .
C25 C 0.0792(3) 0.9918(5) 0.1044(7) 0.082(3) Uani 1 1 d . . .
H25 H 0.0967 1.0332 0.1257 0.098 Uiso 1 1 calc R . .
C26 C 0.0794(3) 0.9776(5) 0.0144(7) 0.073(2) Uani 1 1 d D A .
C27 C 0.0514(3) 0.9162(5) -0.0107(6) 0.080(2) Uani 1 1 d . . .
H27 H 0.0494 0.9034 -0.0713 0.096 Uiso 1 1 calc R . .
C28 C 0.0260(3) 0.8731(4) 0.0542(7) 0.073(2) Uani 1 1 d . . .
H28 H 0.0074 0.8319 0.0346 0.088 Uiso 1 1 calc R . .
C29 C 0.1093(3) 1.0250(4) -0.0533(6) 0.097(3) Uani 1 1 d DU . .
H29A H 0.0926 1.0725 -0.0502 0.117 Uiso 0.49(3) 1 calc PR A 1
H29B H 0.1021 1.0063 -0.1133 0.117 Uiso 0.49(3) 1 calc PR A 1
H29C H 0.0945 1.0732 -0.0456 0.117 Uiso 0.51(3) 1 d PR A 2
H29D H 0.0980 1.0092 -0.1131 0.117 Uiso 0.51(3) 1 d PR A 2
C30 C 0.1737(5) 1.0314(13) -0.040(2) 0.064(8) Uani 0.49(3) 1 d PD A 1
H30A H 0.1808 1.0601 0.0139 0.077 Uiso 0.49(3) 1 calc PR A 1
H30B H 0.1900 1.0567 -0.0907 0.077 Uiso 0.49(3) 1 calc PR A 1
C31 C 0.2044(5) 0.9597(11) -0.029(3) 0.080(9) Uani 0.49(3) 1 d PD A 1
H31A H 0.1949 0.9386 0.0288 0.096 Uiso 0.49(3) 1 calc PR A 1
H31B H 0.1919 0.9270 -0.0762 0.096 Uiso 0.49(3) 1 calc PR A 1
C30' C 0.1694(6) 1.0017(19) -0.0787(16) 0.072(8) Uani 0.51(3) 1 d PD A 2
H30C H 0.1854 1.0369 -0.1197 0.086 Uiso 0.51(3) 1 calc PR A 2
H30D H 0.1670 0.9566 -0.1111 0.086 Uiso 0.51(3) 1 calc PR A 2
C31' C 0.2103(6) 0.992(3) 0.0007(17) 0.087(9) Uani 0.51(3) 1 d PD A 2
H31C H 0.2135 1.0370 0.0340 0.105 Uiso 0.51(3) 1 calc PR A 2
H31D H 0.1960 0.9558 0.0413 0.105 Uiso 0.51(3) 1 calc PR A 2
C32 C 0.2688(3) 0.9707(5) -0.0358(6) 0.073(2) Uani 1 1 d D . .
C33 C 0.2913(4) 0.9068(5) -0.0587(6) 0.087(3) Uani 1 1 d . A .
H33 H 0.2676 0.8669 -0.0606 0.104 Uiso 1 1 calc R . .
C34 C 0.3467(4) 0.8990(5) -0.0788(6) 0.092(3) Uani 1 1 d . . .
H34 H 0.3608 0.8542 -0.0950 0.111 Uiso 1 1 calc R A .
C35 C 0.3640(4) 1.0185(5) -0.0521(6) 0.082(3) Uani 1 1 d . . .
H35 H 0.3896 1.0566 -0.0501 0.099 Uiso 1 1 calc R A .
C36 C 0.3059(4) 1.0283(5) -0.0299(6) 0.088(3) Uani 1 1 d . A .
H36 H 0.2926 1.0730 -0.0116 0.105 Uiso 1 1 calc R . .

loop_
_atom_site_aniso_label
_atom_site_aniso_U_11
_atom_site_aniso_U_22
_atom_site_aniso_U_33
_atom_site_aniso_U_23
_atom_site_aniso_U_13
_atom_site_aniso_U_12
Cd1 0.0247(3) 0.0618(5) 0.0802(6) 0.000 0.0052(4) 0.000
N1 0.039(3) 0.071(4) 0.060(5) -0.004(4) 0.005(3) 0.005(3)
N2 0.043(4) 0.100(6) 0.088(6) 0.004(4) 0.018(4) 0.005(4)
O1 0.025(2) 0.082(3) 0.089(4) 0.020(3) -0.005(3) -0.004(2)
O2 0.045(3) 0.106(4) 0.072(4) 0.014(3) 0.008(3) -0.015(3)
O3 0.036(3) 0.088(4) 0.062(4) 0.007(3) -0.004(3) -0.003(2)
O4 0.039(3) 0.073(3) 0.124(5) 0.005(3) 0.013(3) -0.012(2)
O5 0.037(3) 0.076(4) 0.169(6) -0.001(4) 0.029(3) -0.001(3)
O6 0.031(3) 0.069(3) 0.128(5) -0.006(3) 0.020(3) -0.005(2)
O7 0.044(3) 0.069(3) 0.101(4) 0.013(3) -0.005(3) -0.003(2)
O8 0.215(10) 0.219(9) 0.175(9) 0.077(7) 0.031(7) 0.052(7)
O9 0.322(11) 0.334(10) 0.243(9) 0.066(7) 0.042(8) -0.008(8)
C1 0.031(4) 0.051(4) 0.069(6) -0.004(4) -0.001(4) -0.001(3)
C2 0.033(3) 0.037(3) 0.067(5) -0.007(3) 0.003(4) -0.002(3)
C3 0.035(4) 0.041(4) 0.059(5) -0.003(3) -0.008(4) 0.000(3)
C4 0.029(3) 0.051(4) 0.061(5) -0.006(4) 0.005(4) -0.006(3)
C5 0.045(4) 0.058(5) 0.058(5) 0.006(4) -0.001(4) -0.009(3)
C6 0.048(4) 0.047(4) 0.070(6) 0.004(4) -0.009(4) -0.003(3)
C7 0.032(4) 0.049(4) 0.080(6) 0.003(4) -0.013(4) -0.006(3)
C8 0.036(4) 0.069(5) 0.113(7) 0.019(5) -0.014(5) -0.007(4)
C9 0.046(5) 0.089(6) 0.123(8) 0.021(6) -0.028(6) -0.010(4)
C10 0.069(7) 0.100(7) 0.112(9) 0.028(6) -0.045(6) -0.004(5)
C11 0.065(6) 0.087(6) 0.080(7) 0.013(5) -0.014(5) -0.007(5)
C12 0.032(4) 0.059(4) 0.066(5) -0.003(4) 0.006(4) -0.004(3)
C13 0.038(5) 0.078(6) 0.092(7) -0.002(5) 0.011(4) -0.009(4)
C14 0.037(4) 0.056(5) 0.066(5) -0.005(4) 0.003(4) -0.001(3)
C15 0.037(4) 0.056(5) 0.076(6) -0.004(4) 0.010(4) 0.003(3)
C16 0.033(4) 0.056(5) 0.080(6) 0.001(4) 0.004(4) -0.005(4)
C17 0.046(5) 0.059(5) 0.089(6) 0.006(4) 0.006(4) -0.010(4)
C18 0.045(4) 0.063(5) 0.061(5) -0.006(4) 0.009(4) -0.010(4)
C19 0.036(4) 0.060(5) 0.060(5) -0.006(4) -0.001(4) -0.001(4)
C20 0.032(4) 0.054(5) 0.100(6) -0.005(4) 0.006(4) -0.008(3)
C21 0.038(4) 0.068(5) 0.106(7) -0.008(4) 0.010(4) -0.002(4)
C22 0.051(5) 0.064(5) 0.113(8) -0.008(4) 0.005(5) 0.015(4)
C23 0.059(5) 0.058(5) 0.104(7) -0.004(4) 0.006(5) 0.004(4)
C24 0.058(5) 0.101(7) 0.065(6) 0.001(5) 0.005(5) -0.001(5)
C25 0.053(5) 0.088(6) 0.105(8) 0.022(6) 0.003(6) -0.014(4)
C26 0.032(4) 0.089(7) 0.097(8) 0.030(6) 0.007(5) 0.011(4)
C27 0.061(6) 0.101(7) 0.077(7) 0.006(6) 0.010(5) 0.016(5)
C28 0.053(5) 0.075(6) 0.091(8) 0.007(6) 0.009(5) 0.000(4)
C29 0.070(5) 0.111(6) 0.110(6) 0.036(5) 0.020(5) 0.017(5)
C30 0.058(14) 0.067(17) 0.07(2) 0.026(12) 0.029(12) 0.011(9)
C31 0.031(11) 0.14(3) 0.06(2) 0.021(16) 0.006(11) 0.000(11)
C30' 0.050(11) 0.09(2) 0.072(18) -0.005(12) 0.026(10) 0.010(11)
C31' 0.043(11) 0.14(3) 0.08(2) 0.027(16) -0.003(11) 0.015(13)
C32 0.042(5) 0.104(7) 0.072(6) 0.032(5) 0.013(4) 0.009(5)
C33 0.056(6) 0.108(7) 0.096(7) 0.005(6) 0.007(5) -0.023(5)
C34 0.073(6) 0.086(6) 0.118(8) -0.024(6) 0.029(6) -0.013(6)
C35 0.067(6) 0.075(6) 0.105(8) 0.019(5) 0.005(5) -0.030(5)
C36 0.087(7) 0.082(6) 0.095(7) 0.007(5) 0.038(6) 0.002(5)

loop_
_atom_type_symbol
_atom_type_description
_atom_type_scat_dispersion_real
_atom_type_scat_dispersion_imag
_atom_type_scat_source
C C 0.0033 0.0016 'International Tables Vol C Tables 4.2.6.8 and 6.1.1.4'
H H 0.0000 0.0000 'International Tables Vol C Tables 4.2.6.8 and 6.1.1.4'
N N 0.0061 0.0033 'International Tables Vol C Tables 4.2.6.8 and 6.1.1.4'
O O 0.0106 0.0060 'International Tables Vol C Tables 4.2.6.8 and 6.1.1.4'
Cd Cd -0.8075 1.2024 'International Tables Vol C Tables 4.2.6.8 and 6.1.1.4'

loop_
_geom_angle_atom_site_label_1
_geom_angle_atom_site_label_2
_geom_angle_atom_site_label_3
_geom_angle
_geom_angle_site_symmetry_1
_geom_angle_site_symmetry_3
O1 Cd1 O1 175.7(2) 3 .
O1 Cd1 O7 86.15(16) 3 3
O1 Cd1 O7 96.84(16) . 3
O1 Cd1 O7 96.84(16) 3 .
O1 Cd1 O7 86.15(16) . .
O7 Cd1 O7 91.4(2) 3 .
O1 Cd1 N1 79.67(18) 3 3
O1 Cd1 N1 97.45(18) . 3
O7 Cd1 N1 165.64(17) 3 3
O7 Cd1 N1 88.1(2) . 3
O1 Cd1 N1 97.45(18) 3 .
O1 Cd1 N1 79.67(18) . .
O7 Cd1 N1 88.1(2) 3 .
O7 Cd1 N1 165.64(17) . .
N1 Cd1 N1 95.9(3) 3 .
C28 N1 C24 115.5(7) . .
C28 N1 Cd1 123.8(6) . .
C24 N1 Cd1 119.4(6) . .
C34 N2 C35 123.0(7) . .
C34 N2 H2 118.5 . .
C35 N2 H2 118.5 . .
C1 O1 Cd1 126.8(4) . .
C3 O3 H3 109.5 . .
C15 O6 H6 109.5 . .
Cd1 O7 H7A 109.4 . .
Cd1 O7 H7B 109.0 . .
H7A O7 H7B 109.5 . .
H8C O8 H8D 108.2 . .
H9C O9 H9D 115.3 . .
O2 C1 O1 125.0(6) . .
O2 C1 C4 118.2(7) . .
O1 C1 C4 116.6(7) . .
C3 C2 C7 117.2(6) . .
C3 C2 C12 119.6(6) . .
C7 C2 C12 122.9(6) . .
O3 C3 C2 118.3(6) . .
O3 C3 C4 119.6(5) . .
C2 C3 C4 122.1(6) . .
C5 C4 C3 119.4(6) . .
C5 C4 C1 119.4(7) . .
C3 C4 C1 121.2(6) . .
C4 C5 C6 120.5(7) . .
C4 C5 H5 119.7 . .
C6 C5 H5 119.7 . .
C5 C6 C7 120.2(7) . .
C5 C6 C11 119.5(7) . .
C7 C6 C11 120.3(7) . .
C6 C7 C8 117.7(7) . .
C6 C7 C2 120.3(6) . .
C8 C7 C2 121.9(7) . .
C9 C8 C7 120.6(8) . .
C9 C8 H8 119.7 . .
C7 C8 H8 119.7 . .
C8 C9 C10 122.1(8) . .
C8 C9 H9 118.9 . .
C10 C9 H9 118.9 . .
C9 C10 C11 120.2(8) . .
C9 C10 H10 119.9 . .
C11 C10 H10 119.9 . .
C10 C11 C6 119.0(8) . .
C10 C11 H11 120.5 . .
C6 C11 H11 120.5 . .
C2 C12 C14 118.2(5) . .
C2 C12 H12A 107.8 . .
C14 C12 H12A 107.8 . .
C2 C12 H12B 107.8 . .
C14 C12 H12B 107.8 . .
H12A C12 H12B 107.1 . .
O4 C13 O5 124.4(6) . .
O4 C13 C16 118.9(7) . .
O5 C13 C16 116.7(7) . .
C15 C14 C19 116.9(6) . .
C15 C14 C12 120.3(6) . .
C19 C14 C12 122.3(6) . .
O6 C15 C14 118.2(6) . .
O6 C15 C16 119.4(6) . .
C14 C15 C16 122.4(6) . .
C17 C16 C15 119.2(6) . .
C17 C16 C13 120.3(6) . .
C15 C16 C13 120.5(6) . .
C16 C17 C18 122.1(6) . .
C16 C17 H17 119.0 . .
C18 C17 H17 119.0 . .
C17 C18 C19 118.6(6) . .
C17 C18 C23 120.1(6) . .
C19 C18 C23 121.2(6) . .
C14 C19 C18 120.8(6) . .
C14 C19 C20 123.0(6) . .
C18 C19 C20 116.1(6) . .
C21 C20 C19 121.6(6) . .
C21 C20 H20 119.2 . .
C19 C20 H20 119.2 . .
C20 C21 C22 121.7(6) . .
C20 C21 H21 119.2 . .
C22 C21 H21 119.2 . .
C23 C22 C21 120.1(7) . .
C23 C22 H22 119.9 . .
C21 C22 H22 119.9 . .
C22 C23 C18 119.1(7) . .
C22 C23 H23 120.4 . .
C18 C23 H23 120.4 . .
N1 C24 C25 123.3(8) . .
N1 C24 H24 118.3 . .
C25 C24 H24 118.3 . .
C26 C25 C24 121.0(8) . .
C26 C25 H25 119.5 . .
C24 C25 H25 119.5 . .
C25 C26 C27 115.2(7) . .
C25 C26 C29 122.7(9) . .
C27 C26 C29 122.1(10) . .
C26 C27 C28 120.1(8) . .
C26 C27 H27 120.0 . .
C28 C27 H27 120.0 . .
N1 C28 C27 124.8(8) . .
N1 C28 H28 117.6 . .
C27 C28 H28 117.6 . .
C26 C29 C30' 115.2(13) . .
C26 C29 C30 114.5(12) . .
C30' C29 C30 30.8(8) . .
C26 C29 H29A 108.6 . .
C30' C29 H29A 130.2 . .
C30 C29 H29A 108.6 . .
C26 C29 H29B 108.6 . .
C30' C29 H29B 80.1 . .
C30 C29 H29B 108.6 . .
H29A C29 H29B 107.6 . .
C26 C29 H29C 107.5 . .
C30' C29 H29C 128.6 . .
C30 C29 H29C 105.3 . .
H29A C29 H29C 4.9 . .
H29B C29 H29C 112.3 . .
C26 C29 H29D 107.7 . .
C30' C29 H29D 86.4 . .
C30 C29 H29D 114.4 . .
H29A C29 H29D 102.2 . .
H29B C29 H29D 6.5 . .
H29C C29 H29D 107.0 . .
C29 C30 C31 114.1(14) . .
C29 C30 H30A 108.7 . .
C31 C30 H30A 108.7 . .
C29 C30 H30B 108.7 . .
C31 C30 H30B 108.7 . .
H30A C30 H30B 107.6 . .
C32 C31 C30 109.8(13) . .
C32 C31 H31A 109.7 . .
C30 C31 H31A 109.7 . .
C32 C31 H31B 109.7 . .
C30 C31 H31B 109.7 . .
H31A C31 H31B 108.2 . .
C29 C30' C31' 114.9(13) . .
C29 C30' H30C 108.5 . .
C31' C30' H30C 108.5 . .
C29 C30' H30D 108.5 . .
C31' C30' H30D 108.5 . .
H30C C30' H30D 107.5 . .
C32 C31' C30' 108.6(12) . .
C32 C31' H31C 110.0 . .
C30' C31' H31C 110.0 . .
C32 C31' H31D 110.0 . .
C30' C31' H31D 110.0 . .
H31C C31' H31D 108.4 . .
C33 C32 C36 117.3(7) . .
C33 C32 C31 106.4(10) . .
C36 C32 C31 136.1(11) . .
C33 C32 C31' 133(2) . .
C36 C32 C31' 109(2) . .
C31 C32 C31' 29.2(13) . .
C34 C33 C32 122.1(8) . .
C34 C33 H33 118.9 . .
C32 C33 H33 118.9 . .
N2 C34 C33 120.0(8) . .
N2 C34 H34 120.0 . .
C33 C34 H34 120.0 . .
N2 C35 C36 118.3(7) . .
N2 C35 H35 120.9 . .
C36 C35 H35 120.9 . .
C32 C36 C35 119.2(8) . .
C32 C36 H36 120.4 . .
C35 C36 H36 120.4 . .

loop_
_geom_bond_atom_site_label_1
_geom_bond_atom_site_label_2
_geom_bond_distance
_geom_bond_site_symmetry_2
Cd1 O1 2.314(4) 3
Cd1 O1 2.314(4) .
Cd1 O7 2.316(4) 3
Cd1 O7 2.316(4) .
Cd1 N1 2.347(6) 3
Cd1 N1 2.347(6) .
N1 C28 1.292(9) .
N1 C24 1.330(9) .
N2 C34 1.307(9) .
N2 C35 1.310(9) .
N2 H2 0.8600 .
O1 C1 1.266(8) .
O2 C1 1.258(8) .
O3 C3 1.364(7) .
O3 H3 0.8200 .
O4 C13 1.240(8) .
O5 C13 1.258(8) .
O6 C15 1.370(7) .
O6 H6 0.8200 .
O7 H7A 0.8500 .
O7 H7B 0.8499 .
O8 H8C 0.8500 .
O8 H8D 0.8500 .
O9 H9C 0.8499 .
O9 H9D 0.8500 .
C1 C4 1.513(8) .
C2 C3 1.389(8) .
C2 C7 1.433(9) .
C2 C12 1.499(8) .
C3 C4 1.423(8) .
C4 C5 1.372(9) .
C5 C6 1.399(9) .
C5 H5 0.9300 .
C6 C7 1.407(9) .
C6 C11 1.438(9) .
C7 C8 1.412(9) .
C8 C9 1.366(10) .
C8 H8 0.9300 .
C9 C10 1.372(11) .
C9 H9 0.9300 .
C10 C11 1.375(10) .
C10 H10 0.9300 .
C11 H11 0.9300 .
C12 C14 1.521(8) .
C12 H12A 0.9700 .
C12 H12B 0.9700 .
C13 C16 1.523(9) .
C14 C15 1.401(8) .
C14 C19 1.415(8) .
C15 C16 1.420(8) .
C16 C17 1.332(8) .
C17 C18 1.415(8) .
C17 H17 0.9300 .
C18 C19 1.418(8) .
C18 C23 1.445(9) .
C19 C20 1.429(8) .
C20 C21 1.360(9) .
C20 H20 0.9300 .
C21 C22 1.398(9) .
C21 H21 0.9300 .
C22 C23 1.364(9) .
C22 H22 0.9300 .
C23 H23 0.9300 .
C24 C25 1.383(10) .
C24 H24 0.9300 .
C25 C26 1.360(11) .
C25 H25 0.9300 .
C26 C27 1.371(10) .
C26 C29 1.508(8) .
C27 C28 1.387(10) .
C27 H27 0.9300 .
C28 H28 0.9300 .
C29 C30' 1.519(9) .
C29 C30 1.525(10) .
C29 H29A 0.9700 .
C29 H29B 0.9700 .
C29 H29C 0.9700 .
C29 H29D 0.9700 .
C30 C31 1.527(10) .
C30 H30A 0.9700 .
C30 H30B 0.9700 .
C31 C32 1.520(10) .
C31 H31A 0.9700 .
C31 H31B 0.9700 .
C30' C31' 1.526(10) .
C30' H30C 0.9700 .
C30' H30D 0.9700 .
C31' C32 1.522(10) .
C31' H31C 0.9700 .
C31' H31D 0.9700 .
C32 C33 1.347(11) .
C32 C36 1.383(11) .
C33 C34 1.335(10) .
C33 H33 0.9300 .
C34 H34 0.9300 .
C35 C36 1.408(11) .
C35 H35 0.9300 .
C36 H36 0.9300 .
